data_4322244
loop_
_publ_author_name
'David J. Brauer'
'Hans B\"urger'
'Yonas Chebude'
'Gottfried Pawelke'

_publ_section_title
;
 Halogenation of (CF3)3B.NH3: N,N-Dihaloamino- and
 Halo-tris(trifluoromethyl)borates [(CF3)3B-NX2]- and [(CF3)3B-X]-, X = F,
 Cl, Br
;
_journal_name_full 'Inorganic Chemistry'
_journal_page_first 3972
_journal_page_last 3977
_journal_paper_doi 10.1021/ic990352a
_journal_volume 38
_journal_year 1999
_chemical_compound_source
;
 Reaction of Cs[B(CF3)3NBr2] with fluorine in the presence
 of H2O and CH3CN
;
_chemical_formula_structural 'Cs B (C F3)3 N H C (O) C Br3'
_chemical_formula_sum 'C5 H B Br3 Cs F9 N O'
_chemical_formula_weight 645.52
_chemical_name_systematic
;
 Cesium tribromoacetamido-tris(trifluoromethyl)borate
;
_space_group_IT_number 15
_symmetry_cell_setting monoclinic
_symmetry_space_group_name_Hall '-C 2yc'
_symmetry_space_group_name_H-M 'C 1 2/c 1'
_atom_sites_solution_hydrogens geom
_atom_sites_solution_primary direct
_atom_sites_solution_secondary difmap
_audit_creation_method SHELXL
_cell_angle_alpha 90.00
_cell_angle_beta 118.416(12)
_cell_angle_gamma 90.00
_cell_formula_units_Z 8
_cell_length_a 20.121(4)
_cell_length_b 16.765(3)
_cell_length_c 10.005(2)
_cell_measurement_reflns_used 24
_cell_measurement_temperature 294(2)
_cell_measurement_theta_max 34.9
_cell_measurement_theta_min 25.5
_cell_volume 2968.3(10)
_computing_cell_refinement 'Siemens P3/PC Version 4.27'
_computing_data_collection 'Siemens P3/PC Version 4.27'
_computing_data_reduction 'Siemens XDISK,SHELXTL, Version 5.03'
_computing_molecular_graphics 'Siemens SHELXTL, XP, Version 5.03'
_computing_publication_material 'Siemens SHELXTL, XCIF, Version 5.03'
_computing_structure_refinement 'Siemens SHELXTL, XL, Version 5.03'
_computing_structure_solution 'Siemens SHELXTL, XS, Version 5.03'
_diffrn_ambient_temperature 294(2)
_diffrn_measurement_device 'Siemens P3'
_diffrn_measurement_method 'profile fitted \w 2\q scans'
_diffrn_radiation_monochromator graphite
_diffrn_radiation_source 'normal focus sealed tube'
_diffrn_radiation_type CuK\a
_diffrn_radiation_wavelength 1.54184
_diffrn_reflns_av_R_equivalents 0.1219
_diffrn_reflns_av_sigmaI/netI 0.1166
_diffrn_reflns_limit_h_max 21
_diffrn_reflns_limit_h_min -24
_diffrn_reflns_limit_k_max 20
_diffrn_reflns_limit_k_min -20
_diffrn_reflns_limit_l_max 12
_diffrn_reflns_limit_l_min 0
_diffrn_reflns_number 6331
_diffrn_reflns_theta_max 69.28
_diffrn_reflns_theta_min 3.63
_diffrn_standards_decay_% 0
_diffrn_standards_interval_count 100
_diffrn_standards_number 3
_exptl_absorpt_coefficient_mu 29.875
_exptl_absorpt_correction_T_max 0.1157
_exptl_absorpt_correction_T_min 0.0097
_exptl_absorpt_correction_type integration
_exptl_crystal_colour colorless
_exptl_crystal_density_diffrn 2.889
_exptl_crystal_density_method none
_exptl_crystal_description 'monoclinic plate'
_exptl_crystal_F_000 2336
_exptl_crystal_size_max 0.36
_exptl_crystal_size_mid 0.19
_exptl_crystal_size_min 0.16
_refine_diff_density_max 1.543
_refine_diff_density_min -1.086
_refine_diff_density_rms 0.192
_refine_ls_extinction_coef 0.00029(4)
_refine_ls_extinction_expression Fc^*^=3DkFc[1+0.001xFc^2^\l^3^/sin(2\q)]^-1/4^
_refine_ls_extinction_method SHELXL
_refine_ls_goodness_of_fit_all 1.067
_refine_ls_goodness_of_fit_obs 1.107
_refine_ls_hydrogen_treatment refU
_refine_ls_matrix_type full
_refine_ls_number_parameters 192
_refine_ls_number_reflns 2769
_refine_ls_number_restraints 0
_refine_ls_restrained_S_all 1.069
_refine_ls_restrained_S_obs 1.107
_refine_ls_R_factor_all 0.0680
_refine_ls_R_factor_obs 0.0589
_refine_ls_shift/esd_max 0.003
_refine_ls_shift/esd_mean 0.001
_refine_ls_structure_factor_coef Fsqd
_refine_ls_weighting_details 'w=1/[\s^2^(Fo^2^)+(0.0800P)^2^+10.0000P] where P=(Fo^2^+2Fc^2^)/3'
_refine_ls_weighting_scheme calc
_refine_ls_wR_factor_all 0.1766
_refine_ls_wR_factor_obs 0.1678
_reflns_number_observed 2349
_reflns_number_total 2770
_reflns_observed_criterion >2sigma(I)
_cod_data_source_file ic990352a_3.cif
_cod_data_source_block yon5p
_cod_depositor_comments
;
The following automatic conversions were performed:

'_refine_ls_weighting_scheme' value 'calc
w=1/[\s^2^(Fo^2^)+(0.0800P)^2^+10.0000P] where P=(Fo^2^+2Fc^2^)/3'
was changed to 'calc'. New tag '_refine_ls_weighting_details' was
created. The value of the new tag was set to
'w=1/[\s^2^(Fo^2^)+(0.0800P)^2^+10.0000P] where P=(Fo^2^+2Fc^2^)/3'.

Automatic conversion script
Id: cif_fix_values 3143 2015-03-26 13:38:13Z robertas 
;
_cod_original_cell_volume 2968.4(9)
_cod_original_sg_symbol_H-M 'C 1 2/c 1 '
_cod_database_code 4322244

loop_
_symmetry_equiv_pos_as_xyz
'x, y, z'
'-x, y, -z+1/2'
'x+1/2, y+1/2, z'
'-x+1/2, y+1/2, -z+1/2'
'-x, -y, -z'
'x, -y, z-1/2'
'-x+1/2, -y+1/2, -z'
'x+1/2, -y+1/2, z-1/2'

loop_
_atom_site_aniso_label
_atom_site_aniso_U_11
_atom_site_aniso_U_22
_atom_site_aniso_U_33
_atom_site_aniso_U_23
_atom_site_aniso_U_13
_atom_site_aniso_U_12
B 0.036(4) 0.033(4) 0.037(4) 0.001(3) 0.020(3) 0.006(3)
C1 0.054(5) 0.054(5) 0.043(5) 0.002(4) 0.022(4) -0.008(4)
C2 0.051(5) 0.031(4) 0.054(5) -0.003(3) 0.022(4) -0.004(3)
C3 0.054(5) 0.060(6) 0.069(6) 0.007(5) 0.044(5) 0.008(4)
C4 0.042(4) 0.030(3) 0.041(4) -0.006(3) 0.025(3) 0.001(3)
C5 0.045(4) 0.030(4) 0.055(5) 0.004(3) 0.024(4) 0.008(3)
N 0.038(3) 0.031(3) 0.037(3) -0.003(3) 0.015(3) 0.004(2)
O 0.059(3) 0.049(3) 0.037(3) -0.005(3) 0.017(3) 0.008(3)
F1 0.107(5) 0.059(4) 0.047(3) -0.008(3) 0.027(3) -0.016(3)
F2 0.084(5) 0.114(7) 0.068(4) 0.018(4) 0.052(4) -0.010(4)
F3 0.089(4) 0.062(4) 0.063(4) 0.028(3) 0.025(3) 0.015(3)
F4 0.049(3) 0.070(4) 0.081(5) -0.007(3) 0.022(3) -0.021(3)
F5 0.096(5) 0.052(3) 0.050(3) -0.014(3) 0.029(3) -0.007(3)
F6 0.099(5) 0.036(3) 0.070(4) -0.001(3) 0.023(3) -0.015(3)
F7 0.037(3) 0.100(6) 0.098(5) -0.005(4) 0.027(3) -0.017(3)
F8 0.073(4) 0.109(6) 0.080(5) 0.027(4) 0.055(4) 0.021(4)
F9 0.084(5) 0.056(4) 0.139(7) 0.012(4) 0.072(5) 0.025(3)
Br1 0.0540(6) 0.0544(6) 0.0614(7) -0.0034(5) 0.0077(5) 0.0164(4)
Br2 0.0786(8) 0.0623(7) 0.0516(6) -0.0148(5) 0.0175(5) 0.0208(5)
Br3 0.0783(8) 0.0663(8) 0.1066(11) 0.0124(7) 0.0561(8) -0.0114(6)
Cs 0.0582(4) 0.0524(4) 0.0488(4) -0.0021(2) 0.0279(3) -0.0006(2)

loop_
_atom_site_label
_atom_site_type_symbol
_atom_site_fract_x
_atom_site_fract_y
_atom_site_fract_z
_atom_site_U_iso_or_equiv
_atom_site_thermal_displace_type
_atom_site_occupancy
_atom_site_calc_flag
_atom_site_refinement_flags
_atom_site_disorder_group
B B 0.3418(5) 0.3562(5) 0.2724(10) 0.034(2) Uani 1 d . .
C1 C 0.3251(5) 0.3797(6) 0.1025(11) 0.050(2) Uani 1 d . .
C2 C 0.4034(5) 0.4190(5) 0.3896(11) 0.047(2) Uani 1 d . .
C3 C 0.2654(6) 0.3596(7) 0.2892(13) 0.055(2) Uani 1 d . .
C4 C 0.4110(4) 0.2326(5) 0.4279(9) 0.036(2) Uani 1 d . .
C5 C 0.4208(5) 0.1409(5) 0.4211(11) 0.043(2) Uani 1 d . .
N N 0.3696(3) 0.2688(4) 0.2975(8) 0.0366(14) Uani 1 d . .
H H 0.3566(3) 0.2406(4) 0.2169(8) 0.042(25) Uiso 1 calc R .
O O 0.4405(4) 0.2632(4) 0.5540(7) 0.0512(15) Uani 1 d . .
F1 F 0.2874(5) 0.3213(4) -0.0007(8) 0.075(2) Uani 1 d . .
F2 F 0.3865(4) 0.3928(5) 0.0891(9) 0.083(2) Uani 1 d . .
F3 F 0.2823(4) 0.4464(4) 0.0482(8) 0.076(2) Uani 1 d . .
F4 F 0.4744(3) 0.4040(4) 0.4194(9) 0.071(2) Uani 1 d . .
F5 F 0.4067(4) 0.4257(4) 0.5295(7) 0.068(2) Uani 1 d . .
F6 F 0.3901(4) 0.4940(4) 0.3345(8) 0.075(2) Uani 1 d . .
F7 F 0.2064(3) 0.3220(5) 0.1731(10) 0.080(2) Uani 1 d . .
F8 F 0.2730(4) 0.3226(5) 0.4151(9) 0.080(2) Uani 1 d . .
F9 F 0.2381(4) 0.4320(4) 0.2878(11) 0.085(2) Uani 1 d . .
Br1 Br 0.52388(6) 0.11242(7) 0.56759(14) 0.0647(4) Uani 1 d . .
Br2 Br 0.39945(7) 0.09828(7) 0.22784(14) 0.0697(4) Uani 1 d . .
Br3 Br 0.35247(8) 0.09267(8) 0.4841(2) 0.0788(5) Uani 1 d . .
Cs Cs 0.11005(3) 0.17695(4) 0.22012(7) 0.0521(3) Uani 1 d . .

loop_
_atom_type_symbol
_atom_type_description
_atom_type_scat_dispersion_real
_atom_type_scat_dispersion_imag
_atom_type_scat_source
C C 0.0181 0.0091 'International Tables Vol C Tables 4.2.6.8 and 6.1.1.4'
H H 0.0000 0.0000 'International Tables Vol C Tables 4.2.6.8 and 6.1.1.4'
B B 0.0090 0.0039 'International Tables Vol C Tables 4.2.6.8 and 6.1.1.4'
N N 0.0311 0.0180 'International Tables Vol C Tables 4.2.6.8 and 6.1.1.4'
O O 0.0492 0.0322 'International Tables Vol C Tables 4.2.6.8 and 6.1.1.4'
F F 0.0727 0.0534 'International Tables Vol C Tables 4.2.6.8 and 6.1.1.4'
Br Br -0.6763 1.2805 'International Tables Vol C Tables 4.2.6.8 and 6.1.1.4'
Cs Cs -0.7457 7.9052 'International Tables Vol C Tables 4.2.6.8 and 6.1.1.4'

loop_
_exptl_crystal_face_index_h
_exptl_crystal_face_index_k
_exptl_crystal_face_index_l
_exptl_crystal_face_perp_dist
1.00 0.00 0.00 0.0930
-1.00 0.00 0.00 0.0930
0.00 1.00 0.00 0.0790
0.00 -1.00 0.00 0.0790
-1.00 1.00 1.00 0.1800
1.00 -1.00 -1.00 0.1800
-1.00 -1.00 1.00 0.1800
1.00 1.00 -1.00 0.1800

loop_
_geom_angle_atom_site_label_1
_geom_angle_atom_site_label_2
_geom_angle_atom_site_label_3
_geom_angle
_geom_angle_site_symmetry_1
_geom_angle_site_symmetry_3
_geom_angle_publ_flag
N B C1 106.2(7) . . ?
N B C2 113.8(6) . . ?
C1 B C2 107.8(7) . . ?
N B C3 107.7(7) . . ?
C1 B C3 111.6(7) . . ?
C2 B C3 109.8(8) . . ?
F2 C1 F3 105.6(9) . . ?
F2 C1 F1 104.6(10) . . ?
F3 C1 F1 105.6(8) . . ?
F2 C1 B 114.3(8) . . ?
F3 C1 B 113.3(8) . . ?
F1 C1 B 112.6(8) . . ?
F4 C2 F6 104.5(8) . . ?
F4 C2 F5 105.0(8) . . ?
F6 C2 F5 104.1(8) . . ?
F4 C2 B 114.1(7) . . ?
F6 C2 B 112.0(7) . . ?
F5 C2 B 116.0(8) . . ?
F9 C3 F8 107.0(9) . . ?
F9 C3 F7 103.0(9) . . ?
F8 C3 F7 104.4(9) . . ?
F9 C3 B 116.0(9) . . ?
F8 C3 B 112.9(8) . . ?
F7 C3 B 112.4(9) . . ?
O C4 N 126.6(7) . . ?
O C4 C5 116.8(7) . . ?
N C4 C5 116.5(7) . . ?
C4 C5 Br2 116.2(6) . . ?
C4 C5 Br3 105.9(5) . . ?
Br2 C5 Br3 108.7(4) . . ?
C4 C5 Br1 108.8(6) . . ?
Br2 C5 Br1 108.5(4) . . ?
Br3 C5 Br1 108.6(4) . . ?
C4 N B 127.4(7) . . ?
C4 N H 116.3(4) . . ?
B N H 116.3(4) . . ?
C4 O Cs 137.0(6) . 7_556 ?
C4 O Cs 123.3(6) . 8_556 ?
Cs O Cs 99.4(2) 7_556 8_556 ?
C1 F1 Cs 100.3(6) . 7 ?
C1 F2 Cs 117.9(7) . 7 ?
C2 F4 Cs 128.6(6) . 8_556 ?
C2 F5 Cs 141.7(5) . 7_556 ?
C2 F6 Cs 166.8(6) . 4 ?
C3 F7 Cs 123.9(7) . . ?
C3 F8 Cs 138.1(7) . 7_556 ?
C5 Br1 Cs 100.8(3) . 8_556 ?
O Cs F6 118.7(2) 7_556 4_545 ?
O Cs O 68.2(2) 7_556 8_455 ?
F6 Cs O 108.0(2) 4_545 8_455 ?
O Cs F5 53.0(2) 7_556 7_556 ?
F6 Cs F5 67.3(2) 4_545 7_556 ?
O Cs F5 95.3(2) 8_455 7_556 ?
O Cs F4 113.2(2) 7_556 8_455 ?
F6 Cs F4 59.7(2) 4_545 8_455 ?
O Cs F4 54.9(2) 8_455 8_455 ?
F5 Cs F4 98.4(2) 7_556 8_455 ?
O Cs F8 59.3(2) 7_556 7_556 ?
F6 Cs F8 98.0(2) 4_545 7_556 ?
O Cs F8 127.5(2) 8_455 7_556 ?
F5 Cs F8 54.1(2) 7_556 7_556 ?
F4 Cs F8 151.3(2) 8_455 7_556 ?
O Cs F7 106.9(2) 7_556 . ?
F6 Cs F7 131.0(2) 4_545 . ?
O Cs F7 104.6(2) 8_455 . ?
F5 Cs F7 143.5(2) 7_556 . ?
F4 Cs F7 118.1(2) 8_455 . ?
F8 Cs F7 89.9(2) 7_556 . ?
O Cs F2 164.0(2) 7_556 7 ?
F6 Cs F2 59.4(2) 4_545 7 ?
O Cs F2 96.7(2) 8_455 7 ?
F5 Cs F2 126.6(2) 7_556 7 ?
F4 Cs F2 51.2(2) 8_455 7 ?
F8 Cs F2 135.6(2) 7_556 7 ?
F7 Cs F2 81.5(2) . 7 ?
O Cs F1 157.3(2) 7_556 7 ?
F6 Cs F1 81.7(2) 4_545 7 ?
O Cs F1 117.2(2) 8_455 7 ?
F5 Cs F1 141.0(2) 7_556 7 ?
F4 Cs F1 85.0(2) 8_455 7 ?
F8 Cs F1 111.0(2) 7_556 7 ?
F7 Cs F1 50.8(2) . 7 ?
F2 Cs F1 34.9(2) 7 7 ?
O Cs Br1 75.54(13) 7_556 8_455 ?
F6 Cs Br1 149.05(13) 4_545 8_455 ?
O Cs Br1 48.82(12) 8_455 8_455 ?
F5 Cs Br1 126.96(13) 7_556 8_455 ?
F4 Cs Br1 89.69(11) 8_455 8_455 ?
F8 Cs Br1 112.55(15) 7_556 8_455 ?
F7 Cs Br1 57.11(13) . 8_455 ?
F2 Cs Br1 98.94(15) 7 8_455 ?
F1 Cs Br1 91.75(11) 7 8_455 ?
O Cs Cs 41.15(12) 7_556 2 ?
F6 Cs Cs 95.7(2) 4_545 2 ?
O Cs Cs 39.48(12) 8_455 2 ?
F5 Cs Cs 56.37(14) 7_556 2 ?
F4 Cs Cs 72.13(13) 8_455 2 ?
F8 Cs Cs 94.51(12) 7_556 2 ?
F7 Cs Cs 131.99(13) . 2 ?
F2 Cs Cs 123.33(13) 7 2 ?
F1 Cs Cs 154.51(12) 7 2 ?
Br1 Cs Cs 77.40(2) 8_455 2 ?

loop_
_geom_bond_atom_site_label_1
_geom_bond_atom_site_label_2
_geom_bond_distance
_geom_bond_site_symmetry_2
_geom_bond_publ_flag
B N 1.547(10) . ?
B C1 1.617(13) . ?
B C2 1.624(12) . ?
B C3 1.624(12) . ?
C1 F2 1.321(12) . ?
C1 F3 1.357(12) . ?
C1 F1 1.362(11) . ?
C2 F4 1.336(11) . ?
C2 F6 1.348(10) . ?
C2 F5 1.374(12) . ?
C3 F9 1.330(12) . ?
C3 F8 1.347(12) . ?
C3 F7 1.358(13) . ?
C4 O 1.223(10) . ?
C4 N 1.316(10) . ?
C4 C5 1.555(10) . ?
C5 Br2 1.909(10) . ?
C5 Br3 1.941(9) . ?
C5 Br1 1.945(8) . ?
N H 0.86 . ?
O Cs 3.056(7) 7_556 ?
O Cs 3.163(7) 8_556 ?
F1 Cs 3.659(9) 7 ?
F2 Cs 3.339(8) 7 ?
F4 Cs 3.245(7) 8_556 ?
F5 Cs 3.187(7) 7_556 ?
F6 Cs 3.115(6) 4 ?
F7 Cs 3.281(7) . ?
F8 Cs 3.269(8) 7_556 ?
Br1 Cs 3.9099(14) 8_556 ?
Cs O 3.056(7) 7_556 ?
Cs F6 3.115(6) 4_545 ?
Cs O 3.163(7) 8_455 ?
Cs F5 3.187(7) 7_556 ?
Cs F4 3.245(7) 8_455 ?
Cs F8 3.269(8) 7_556 ?
Cs F2 3.339(8) 7 ?
Cs F1 3.659(9) 7 ?
Cs Br1 3.9099(14) 8_455 ?
Cs Cs 4.7423(15) 2 ?

loop_
_geom_torsion_atom_site_label_1
_geom_torsion_atom_site_label_2
_geom_torsion_atom_site_label_3
_geom_torsion_atom_site_label_4
_geom_torsion
_geom_torsion_site_symmetry_1
_geom_torsion_site_symmetry_2
_geom_torsion_site_symmetry_3
_geom_torsion_site_symmetry_4
_geom_torsion_publ_flag
N B C1 F2 -75.1(10) . . . . ?
C2 B C1 F2 47.2(11) . . . . ?
C3 B C1 F2 167.8(9) . . . . ?
N B C1 F3 163.9(7) . . . . ?
C2 B C1 F3 -73.8(9) . . . . ?
C3 B C1 F3 46.8(11) . . . . ?
N B C1 F1 44.1(10) . . . . ?
C2 B C1 F1 166.4(8) . . . . ?
C3 B C1 F1 -73.0(11) . . . . ?
N B C2 F4 39.4(11) . . . . ?
C1 B C2 F4 -78.1(9) . . . . ?
C3 B C2 F4 160.2(8) . . . . ?
N B C2 F6 157.9(8) . . . . ?
C1 B C2 F6 40.4(11) . . . . ?
C3 B C2 F6 -81.3(11) . . . . ?
N B C2 F5 -82.9(9) . . . . ?
C1 B C2 F5 159.7(7) . . . . ?
C3 B C2 F5 38.0(10) . . . . ?
N B C3 F9 172.8(9) . . . . ?
C1 B C3 F9 -71.0(12) . . . . ?
C2 B C3 F9 48.4(12) . . . . ?
N B C3 F8 48.8(11) . . . . ?
C1 B C3 F8 164.9(9) . . . . ?
C2 B C3 F8 -75.6(11) . . . . ?
N B C3 F7 -69.0(10) . . . . ?
C1 B C3 F7 47.1(11) . . . . ?
C2 B C3 F7 166.5(8) . . . . ?
O C4 C5 Br2 -163.5(7) . . . . ?
N C4 C5 Br2 18.6(9) . . . . ?
O C4 C5 Br3 75.7(8) . . . . ?
N C4 C5 Br3 -102.1(7) . . . . ?
O C4 C5 Br1 -40.8(9) . . . . ?
N C4 C5 Br1 141.3(6) . . . . ?
O C4 N B -6.6(14) . . . . ?
C5 C4 N B 171.1(7) . . . . ?
C1 B N C4 157.1(8) . . . . ?
C2 B N C4 38.7(12) . . . . ?
C3 B N C4 -83.3(10) . . . . ?
N C4 O Cs 76.2(12) . . . 7_556 ?
C5 C4 O Cs -101.4(8) . . . 7_556 ?
N C4 O Cs -95.4(9) . . . 8_556 ?
C5 C4 O Cs 87.0(8) . . . 8_556 ?
F2 C1 F1 Cs -12.9(8) . . . 7 ?
F3 C1 F1 Cs 98.4(7) . . . 7 ?
B C1 F1 Cs -137.5(6) . . . 7 ?
F3 C1 F2 Cs -95.5(8) . . . 7 ?
F1 C1 F2 Cs 15.8(10) . . . 7 ?
B C1 F2 Cs 139.4(6) . . . 7 ?
F6 C2 F4 Cs 134.3(6) . . . 8_556 ?
F5 C2 F4 Cs 25.0(9) . . . 8_556 ?
B C2 F4 Cs -103.0(8) . . . 8_556 ?
F4 C2 F5 Cs -92.0(9) . . . 7_556 ?
F6 C2 F5 Cs 158.4(7) . . . 7_556 ?
B C2 F5 Cs 34.9(13) . . . 7_556 ?
F4 C2 F6 Cs -60.6(34) . . . 4 ?
F5 C2 F6 Cs 49.4(34) . . . 4 ?
B C2 F6 Cs 175.4(26) . . . 4 ?
F9 C3 F7 Cs -110.5(8) . . . . ?
F8 C3 F7 Cs 1.2(10) . . . . ?
B C3 F7 Cs 124.0(7) . . . . ?
F9 C3 F8 Cs -77.9(10) . . . 7_556 ?
F7 C3 F8 Cs 173.3(6) . . . 7_556 ?
B C3 F8 Cs 50.9(13) . . . 7_556 ?
C4 C5 Br1 Cs -3.5(6) . . . 8_556 ?
Br2 C5 Br1 Cs 123.8(3) . . . 8_556 ?
Br3 C5 Br1 Cs -118.2(3) . . . 8_556 ?
C3 F7 Cs O 52.6(7) . . . 7_556 ?
C3 F7 Cs F6 -105.6(7) . . . 4_545 ?
C3 F7 Cs O 123.8(7) . . . 8_455 ?
C3 F7 Cs F5 2.9(9) . . . 7_556 ?
C3 F7 Cs F4 -178.5(7) . . . 8_455 ?
C3 F7 Cs F8 -5.2(7) . . . 7_556 ?
C3 F7 Cs F2 -141.4(7) . . . 7 ?
C3 F7 Cs F1 -122.8(8) . . . 7 ?
C3 F7 Cs Br1 112.1(8) . . . 8_455 ?
C3 F7 Cs Cs 90.8(7) . . . 2 ?
